data_7019460
loop_
_publ_author_name
'Aboshyan-Sorgho, Lilit'
'Cantuel, Martine'
'Bernardinelli, G\'erald'
'Piguet, Claude'

_publ_section_title
;
 Looking for the origin of the switch between coordination-captured
 helicates and catenates.
;
_journal_issue 24
_journal_name_full 'Dalton transactions (Cambridge, England : 2003)'
_journal_page_first 7218
_journal_page_last 7226
_journal_paper_doi 10.1039/c2dt30414g
_journal_volume 41
_journal_year 2012
_chemical_formula_moiety
;
C52 H47 Cl F3 N11 O5 S Zn2 , 2(C2 F6 O6 S2) , 4(C2 H3 N) '
;
_chemical_formula_sum 'C62 H59 Cl F9 N15 O11 S3 Zn2'
_chemical_formula_weight 1623.7
_space_group_IT_number 2
_symmetry_cell_setting triclinic
_symmetry_space_group_name_Hall '-P 1'
_symmetry_space_group_name_H-M 'P -1'
_audit_conform_dict_name cif_core.dic
_audit_conform_dict_version 2.0.1
_audit_creation_date 2007-04-30
_audit_creation_method from_xtal_archive_file_using_CIFIO
_audit_update_record 2012-02-03
_cell_angle_alpha 68.137(8)
_cell_angle_beta 71.102(7)
_cell_angle_gamma 73.688(8)
_cell_formula_units_Z 2
_cell_length_a 12.4234(8)
_cell_length_b 17.5344(12)
_cell_length_c 18.8655(13)
_cell_measurement_reflns_used 8000
_cell_measurement_temperature 150
_cell_measurement_theta_max 51.2
_cell_measurement_theta_min 3.5
_cell_volume 3547.8(5)
_computing_cell_refinement 'CELL (Stoe & Cie, 1999)'
_computing_data_collection 'EXPOSE (Stoe & Cie, 1999)'
_computing_data_reduction 'XRED (Stoe & Cie, 1999)'
_computing_molecular_graphics xtal_gx3
_computing_publication_material xtal_CIFIO
_computing_structure_refinement xtal_CRYLSQ
_computing_structure_solution SIR97
_diffrn_detector_area_resol_mean 6
_diffrn_measured_fraction_theta_full 1.0
_diffrn_measured_fraction_theta_max 1.0
_diffrn_measurement_device_type 'Stoe Ipds'
_diffrn_measurement_method \f
_diffrn_radiation_type MoK\a
_diffrn_radiation_wavelength .71073
_diffrn_reflns_av_R_equivalents .095
_diffrn_reflns_limit_h_max 14
_diffrn_reflns_limit_h_min -14
_diffrn_reflns_limit_k_max 21
_diffrn_reflns_limit_k_min -21
_diffrn_reflns_limit_l_max 22
_diffrn_reflns_limit_l_min -22
_diffrn_reflns_number 26547
_diffrn_reflns_theta_full 25.3
_diffrn_reflns_theta_max 25.3
_diffrn_standards_decay_% 0
_exptl_absorpt_coefficient_mu .894
_exptl_absorpt_correction_T_max .9495
_exptl_absorpt_correction_T_min .8203
_exptl_absorpt_correction_type numerical
_exptl_absorpt_process_details 'XRED; Stoe & Cie, 1999'
_exptl_crystal_colour colorless
_exptl_crystal_density_diffrn 1.52
_exptl_crystal_density_meas ?
_exptl_crystal_description prism
_exptl_crystal_F_000 1660
_exptl_crystal_size_max .25
_exptl_crystal_size_mid .13
_exptl_crystal_size_min .054
_refine_diff_density_max 1.151
_refine_diff_density_min -1.015
_refine_ls_abs_structure_details none
_refine_ls_extinction_method none
_refine_ls_goodness_of_fit_ref 1.01(1)
_refine_ls_hydrogen_treatment noref
_refine_ls_number_parameters 1000
_refine_ls_number_reflns 5816
_refine_ls_R_factor_gt .051
_refine_ls_shift/su_max .015
_refine_ls_structure_factor_coef F
_refine_ls_weighting_details \w=1/[\s^2^(Fo)+0.00025(Fo^2^)]
_refine_ls_weighting_scheme calc
_refine_ls_wR_factor_ref .046
_reflns_number_gt 5709
_reflns_number_total 12893
_reflns_threshold_expression 'refl observed if Fo > 2.99 \s(Fo)'
_cod_data_source_file c2dt30414g.txt
_cod_data_source_block LILIT
_cod_depositor_comments
;
The following automatic conversions were performed:

'_exptl_crystal_density_meas' value 'not_measured' was changed to '?'
- the value is perceived as not measured.

Automatic conversion script
Id: cif_fix_values 3008 2015-01-20 13:52:24Z robertas 
;
_cod_database_code 7019460

loop_
_symmetry_equiv_pos_as_xyz
+x,+y,+z
-x,-y,-z

loop_
_atom_site_label
_atom_site_fract_x
_atom_site_fract_y
_atom_site_fract_z
_atom_site_U_iso_or_equiv
_atom_site_occupancy
_atom_site_adp_type
Zn1 .28603(8) .60852(6) .41164(5) .0360(11) 1.00000 Uani
Zn2 .15196(7) .99590(6) .23556(5) .0282(10) 1.00000 Uani
N1 .3317(6) .4833(5) .4796(4) .038(8) 1.00000 Uani
N2 .4682(5) .5767(5) .3676(4) .037(8) 1.00000 Uani
N3 .6263(6) .4780(5) .3543(4) .040(9) 1.00000 Uani
N4 .2696(5) .9892(4) .1292(4) .027(7) 1.00000 Uani
N5 .2863(5) .9857(4) .0093(4) .031(7) 1.00000 Uani
N6 .0450(5) 1.0586(4) .1538(3) .025(7) 1.00000 Uani
N7 .1282(5) .5772(5) .4943(4) .038(8) 1.00000 Uani
N8 .0389(6) .4898(5) .6042(4) .039(9) 1.00000 Uani
N9 .0244(5) 1.0190(4) .3321(4) .029(7) 1.00000 Uani
N10 -.0492(6) 1.0900(4) .4190(4) .032(7) 1.00000 Uani
N11 .1914(5) 1.1049(4) .2423(4) .032(7) 1.00000 Uani
C1 .4392(7) .4403(6) .4619(5) .044(11) 1.00000 Uani
C2 .4710(7) .3573(7) .5015(6) .050(12) 1.00000 Uani
C3 .3874(9) .3177(6) .5626(5) .049(11) 1.00000 Uani
C4 .2779(7) .3605(6) .5811(5) .043(11) 1.00000 Uani
C5 .2506(7) .4440(6) .5386(5) .039(10) 1.00000 Uani
C6 .5136(7) .4972(6) .3940(5) .039(10) 1.00000 Uani
C7 .5541(6) .6127(5) .3060(5) .033(9) 1.00000 Uani
C8 .5516(6) .6949(6) .2576(5) .038(10) 1.00000 Uani
C9 .6514(6) .7161(6) .1983(5) .037(10) 1.00000 Uani
C10 .7494(7) .6518(6) .1919(5) .044(11) 1.00000 Uani
C11 .7524(7) .5713(6) .2389(6) .047(11) 1.00000 Uani
C12 .6523(7) .5521(6) .2968(5) .040(10) 1.00000 Uani
C13 .6588(7) .8054(6) .1475(5) .049(11) 1.00000 Uani
C14 .5607(6) .8523(5) .1070(5) .034(9) 1.00000 Uani
C15 .4654(6) .8973(5) .1448(4) .035(9) 1.00000 Uani
C16 .3767(6) .9392(5) .1068(4) .029(8) 1.00000 Uani
C17 .3857(7) .9382(5) .0310(5) .032(9) 1.00000 Uani
C18 .4851(7) .8934(5) -.0079(5) .037(9) 1.00000 Uani
C19 .5695(7) .8501(6) .0322(5) .043(10) 1.00000 Uani
C20 .2193(6) 1.0147(5) .0706(4) .028(8) 1.00000 Uani
C21 .1007(6) 1.0635(5) .0773(4) .027(8) 1.00000 Uani
C22 .0484(7) 1.1074(5) .0180(4) .034(9) 1.00000 Uani
C23 -.0666(7) 1.1488(6) .0339(5) .039(10) 1.00000 Uani
C24 -.1263(6) 1.1422(5) .1123(5) .037(10) 1.00000 Uani
C25 -.0645(6) 1.0983(5) .1691(4) .029(8) 1.00000 Uani
C26 .1392(7) .5016(5) .5471(5) .033(9) 1.00000 Uani
C27 .0135(7) .6172(6) .5170(5) .035(10) 1.00000 Uani
C28 -.0433(7) .6966(6) .4833(4) .035(9) 1.00000 Uani
C29 -.1593(7) .7205(6) .5191(5) .036(10) 1.00000 Uani
C30 -.2119(7) .6634(6) .5893(5) .036(10) 1.00000 Uani
C31 -.1573(7) .5861(6) .6234(5) .041(10) 1.00000 Uani
C32 -.0410(7) .5631(6) .5858(5) .039(10) 1.00000 Uani
C33 -.2305(6) .8030(6) .4846(5) .038(9) 1.00000 Uani
C34 -.1856(6) .8813(5) .4700(4) .030(9) 1.00000 Uani
C35 -.0995(6) .9091(5) .4025(5) .032(9) 1.00000 Uani
C36 -.0612(6) .9793(5) .3921(4) .027(8) 1.00000 Uani
C37 -.1066(6) 1.0247(5) .4460(4) .028(8) 1.00000 Uani
C38 -.1945(6) .9985(5) .5137(4) .030(8) 1.00000 Uani
C39 -.2319(6) .9280(6) .5238(4) .035(9) 1.00000 Uani
C40 .0307(6) 1.0858(5) .3487(4) .027(8) 1.00000 Uani
C41 .1173(6) 1.1364(5) .2999(4) .028(8) 1.00000 Uani
C42 .1339(7) 1.2090(5) .3059(5) .037(9) 1.00000 Uani
C43 .2259(8) 1.2460(5) .2565(5) .041(10) 1.00000 Uani
C44 .3025(7) 1.2137(6) .1988(5) .044(10) 1.00000 Uani
C45 .2789(7) 1.1424(5) .1943(5) .038(10) 1.00000 Uani
C46 .7029(7) .3977(6) .3619(6) .054(11) 1.00000 Uani
C47 .2535(7) .9901(6) -.0604(5) .045(10) 1.00000 Uani
C48 -.2506(7) 1.1839(6) .1355(5) .048(10) 1.00000 Uani
C49 .0174(8) .4182(6) .6721(6) .054(12) 1.00000 Uani
C50 -.0729(7) 1.1558(5) .4561(4) .039(9) 1.00000 Uani
C51 .4061(8) 1.2505(6) .1429(6) .061(13) 1.00000 Uani
Cl1 .27270(18) .73312(13) .42568(12) .045(3) 1.00000 Uani
O1w .2543(4) .6069(4) .3147(3) .040(6) 1.00000 Uani
O2w .2606(4) .9119(3) .3044(3) .040(6) 1.00000 Uani
S1a .09290(16) .82579(13) .20193(11) .032(3) 1.00000 Uani
O1a .0964(4) .8733(4) .2493(3) .035(6) 1.00000 Uani
O2a .1304(5) .8630(4) .1185(3) .049(7) 1.00000 Uani
O3a .1326(5) .7384(4) .2310(4) .053(8) 1.00000 Uani
C1a -.0622(7) .8321(6) .2178(5) .040(10) 1.00000 Uani
F1a -.0798(5) .7898(4) .1767(3) .065(7) 1.00000 Uani
F2a -.1108(4) .7961(3) .2934(3) .049(6) 1.00000 Uani
F3a -.1155(5) .9094(4) .1950(4) .068(7) 1.00000 Uani
S1b .45828(19) .43450(16) .23425(14) .050(3) 1.00000 Uani
O1b .4359(6) .5181(5) .2371(4) .071(9) 1.00000 Uani
O2b .3715(5) .4164(5) .2118(4) .073(9) 1.00000 Uani
O3b .5000(7) .3722(5) .2993(5) .093(11) 1.00000 Uani
C1b .5800(10) .4387(9) .1490(9) .082(17) 1.00000 Uani
F1b .5562(7) .4985(6) .0853(5) .126(11) 1.00000 Uani
F2b .6132(6) .3706(5) .1304(5) .137(12) 1.00000 Uani
F3b .6713(6) .4508(6) .1629(5) .130(13) 1.00000 Uani
S1c .5364(4) .9635(4) .2999(3) .044(6) .50000 Uani
O1c .610(3) .8850(15) .3055(15) .09(3) .50000 Uani
O2c .4215(19) .9550(15) .3393(15) .06(3) .50000 Uani
O3c .552(2) 1.0169(15) .2183(12) .04(2) .50000 Uani
C1c .5771(11) 1.0200(9) .3472(8) .04(3) .50000 Uani
F1c .5611(16) .9808(13) .4244(11) .08(3) .50000 Uani
F2c .6875(18) 1.0262(13) .3182(11) .064(19) .50000 Uani
F3c .5130(11) 1.0966(8) .3358(8) .062(17) .50000 Uani
S1c' .4924(4) 1.0272(4) .2916(3) .045(6) .50000 Uani
O1c' .4698(13) 1.1065(10) .3072(9) .07(2) .50000 Uani
O2c' .3988(18) .9827(14) .3366(11) .04(3) .50000 Uani
O3c' .527(3) 1.0405(15) .2077(13) .05(3) .50000 Uani
C1c' .6106(12) .9659(9) .3317(8) .07(4) .50000 Uani
F1c' .5814(19) .9534(13) .4089(11) .09(3) .50000 Uani
F2c' .6370(15) .8926(11) .3210(11) .073(19) .50000 Uani
F3c' .7045(17) 1.0047(15) .2977(13) .10(3) .50000 Uani
N1m .2165(8) .7952(6) .6898(6) .074(13) 1.00000 Uani
C1m .2993(11) .8095(7) .6422(7) .071(15) 1.00000 Uani
C2m .4083(13) .8254(8) .5829(9) .13(3) 1.00000 Uani
N1n .0170(12) .4417(12) .2207(13) .16(3) 1.00000 Uani
C1n .0892(19) .4478(15) .1726(17) .17(5) 1.00000 Uani
C2n .1891(19) .4531(10) .1025(14) .17(4) 1.00000 Uani
N1o -.1457(9) .7320(7) -.0503(7) .101(15) 1.00000 Uani
C1o -.0536(11) .7069(7) -.0789(8) .080(16) 1.00000 Uani
C2o .0662(12) .6721(9) -.1140(9) .12(3) 1.00000 Uani
N1p .201(3) .6472(14) .0709(16) .22(4) 1.00000 Uani
C1p .276(3) .6679(12) .0765(11) .14(4) 1.00000 Uani
C2p .3670(16) .6932(12) .0838(12) .16(3) 1.00000 Uani
H2 .54973 .32728 .48697 .05000 1.00000 Uiso
H3 .40836 .25917 .59288 .05000 1.00000 Uiso
H4 .21869 .33117 .62448 .05000 1.00000 Uiso
H8 .48203 .73746 .26341 .05000 1.00000 Uiso
H10 .81916 .66626 .15035 .05000 1.00000 Uiso
H11 .82273 .52824 .23253 .05000 1.00000 Uiso
H131 .65868 .83712 .18131 .05000 1.00000 Uiso
H132 .73123 .80547 .10708 .05000 1.00000 Uiso
H15 .45758 .90022 .19723 .05000 1.00000 Uiso
H18 .49298 .89283 -.06176 .05000 1.00000 Uiso
H19 .63811 .81641 .00692 .05000 1.00000 Uiso
H22 .08825 1.11203 -.03687 .05000 1.00000 Uiso
H23 -.10635 1.17990 -.00843 .05000 1.00000 Uiso
H25 -.10425 1.09605 .22357 .05000 1.00000 Uiso
H28 -.00222 .73425 .43553 .05000 1.00000 Uiso
H30 -.29406 .68182 .61381 .05000 1.00000 Uiso
H31 -.19406 .54795 .67342 .05000 1.00000 Uiso
H331 -.23465 .80412 .43236 .05000 1.00000 Uiso
H332 -.30790 .80747 .51859 .05000 1.00000 Uiso
H35 -.06606 .87761 .36428 .05000 1.00000 Uiso
H38 -.22686 1.02833 .55234 .05000 1.00000 Uiso
H39 -.29427 .90911 .57001 .05000 1.00000 Uiso
H42 .08034 1.23285 .34707 .05000 1.00000 Uiso
H43 .23777 1.29716 .26160 .05000 1.00000 Uiso
H45 .32987 1.12038 .15152 .05000 1.00000 Uiso
H461 .71682 .37457 .41448 .05000 1.00000 Uiso
H462 .66688 .35973 .35346 .05000 1.00000 Uiso
H463 .77521 .40480 .32255 .05000 1.00000 Uiso
H471 .17310 .98372 -.04556 .05000 1.00000 Uiso
H472 .26313 1.04343 -.10018 .05000 1.00000 Uiso
H473 .30214 .94575 -.08066 .05000 1.00000 Uiso
H481 -.27168 1.22876 .09029 .05000 1.00000 Uiso
H482 -.30097 1.14239 .15439 .05000 1.00000 Uiso
H483 -.26024 1.20647 .17736 .05000 1.00000 Uiso
H491 .01315 .37237 .65531 .05000 1.00000 Uiso
H492 .08114 .40006 .69848 .05000 1.00000 Uiso
H493 -.05440 .43214 .70804 .05000 1.00000 Uiso
H501 -.00328 1.15617 .46936 .05000 1.00000 Uiso
H502 -.09660 1.21026 .41951 .05000 1.00000 Uiso
H503 -.13470 1.14468 .50361 .05000 1.00000 Uiso
H511 .40682 1.30209 .15100 .05000 1.00000 Uiso
H512 .47821 1.20943 .15329 .05000 1.00000 Uiso
H513 .40424 1.26151 .08914 .05000 1.00000 Uiso
H11w .31524 .58555 .27649 .05000 1.00000 Uiso
H12w .21297 .66133 .28807 .05000 1.00000 Uiso
H21w .25438 .85436 .33717 .05000 1.00000 Uiso
H22w .32500 .92708 .31133 .05000 1.00000 Uiso
H21m .42419 .87676 .57895 .15000 1.00000 Uiso
H22m .39905 .82868 .53200 .15000 1.00000 Uiso
H23m .47029 .77915 .59698 .15000 1.00000 Uiso
H21n .16144 .47715 .05436 .15000 1.00000 Uiso
H22n .23770 .48942 .10130 .15000 1.00000 Uiso
H23n .23539 .39812 .10389 .15000 1.00000 Uiso
H21o .11998 .68396 -.09275 .15000 1.00000 Uiso
H22o .07370 .61100 -.09936 .15000 1.00000 Uiso
H23o .08399 .69617 -.17158 .15000 1.00000 Uiso
H21p .42424 .70453 .03347 .15000 1.00000 Uiso
H22p .33694 .74493 .09884 .15000 1.00000 Uiso
H23p .40139 .65036 .12390 .15000 1.00000 Uiso

loop_
_atom_site_aniso_label
_atom_site_aniso_U_11
_atom_site_aniso_U_22
_atom_site_aniso_U_33
_atom_site_aniso_U_12
_atom_site_aniso_U_13
_atom_site_aniso_U_23
Zn1 .0307(6) .0449(7) .0373(6) -.0075(5) -.0015(5) -.0233(6)
Zn2 .0249(5) .0416(7) .0237(5) -.0076(5) .0009(4) -.0212(5)
N1 .039(4) .047(5) .038(4) -.007(4) -.007(4) -.028(4)
N2 .024(4) .044(5) .048(4) .001(4) -.008(4) -.027(4)
N3 .028(4) .053(5) .047(5) -.007(4) -.006(4) -.028(5)
N4 .021(4) .039(4) .029(4) -.017(3) .008(3) -.021(4)
N5 .031(4) .048(5) .022(4) -.019(4) .007(3) -.023(4)
N6 .023(4) .031(4) .025(4) -.006(3) -.004(3) -.015(3)
N7 .032(4) .044(5) .039(4) -.006(4) -.000(4) -.023(4)
N8 .051(5) .034(5) .037(4) -.020(4) -.002(4) -.013(4)
N9 .031(4) .032(4) .029(4) -.001(4) -.007(3) -.020(4)
N10 .039(4) .033(4) .026(4) -.002(4) -.009(3) -.015(4)
N11 .024(4) .048(5) .032(4) -.011(4) .000(3) -.023(4)
C1 .039(6) .053(7) .054(6) -.001(5) -.016(5) -.034(6)
C2 .037(6) .063(7) .059(6) -.000(6) -.012(5) -.034(6)
C3 .058(7) .056(7) .043(6) -.011(6) -.020(5) -.018(5)
C4 .044(6) .052(7) .044(5) -.015(5) -.008(5) -.026(5)
C5 .039(5) .048(6) .040(5) -.005(5) -.012(5) -.026(5)
C6 .030(5) .050(6) .049(5) -.006(5) -.006(5) -.032(5)
C7 .021(5) .038(6) .048(5) -.002(4) -.008(4) -.026(5)
C8 .017(4) .046(6) .061(6) .006(5) -.007(4) -.038(5)
C9 .023(5) .044(6) .054(5) -.002(5) -.004(4) -.032(5)
C10 .025(5) .053(7) .062(6) -.010(5) -.004(5) -.029(6)
C11 .034(5) .049(7) .065(6) -.007(5) -.004(5) -.031(6)
C12 .030(5) .048(6) .052(6) -.009(5) -.002(5) -.034(5)
C13 .024(5) .063(7) .070(6) -.016(5) .016(5) -.050(6)
C14 .016(4) .045(6) .043(5) -.007(4) .001(4) -.023(5)
C15 .029(5) .053(6) .029(5) -.014(5) .004(4) -.025(5)
C16 .022(4) .043(5) .030(4) -.014(4) .004(4) -.024(4)
C17 .028(5) .037(5) .037(5) -.019(4) .007(4) -.022(5)
C18 .035(5) .047(6) .033(5) -.022(5) .013(4) -.026(5)
C19 .024(5) .054(6) .056(6) -.007(5) .010(5) -.039(5)
C20 .030(5) .035(5) .022(4) -.013(4) .004(4) -.014(4)
C21 .028(4) .035(5) .026(4) -.012(4) -.002(4) -.018(4)
C22 .042(5) .039(5) .021(4) -.017(5) .004(4) -.012(4)
C23 .043(5) .053(6) .031(5) -.009(5) -.013(4) -.020(5)
C24 .028(5) .048(6) .045(5) -.021(5) .001(4) -.025(5)
C25 .028(5) .036(5) .028(4) -.007(4) -.006(4) -.015(4)
C26 .039(5) .035(6) .031(5) -.012(5) -.003(4) -.016(5)
C27 .037(5) .040(6) .036(5) -.015(5) .002(4) -.024(5)
C28 .031(5) .050(6) .026(5) -.019(5) .005(4) -.017(5)
C29 .033(5) .054(6) .031(5) -.021(5) .002(4) -.023(5)
C30 .028(5) .046(6) .037(5) -.013(5) .001(4) -.020(5)
C31 .040(5) .041(6) .044(5) -.013(5) -.003(5) -.018(5)
C32 .041(5) .048(6) .040(5) -.019(5) -.002(5) -.025(5)
C33 .020(4) .059(6) .039(5) -.013(5) .007(4) -.028(5)
C34 .017(4) .045(6) .029(5) -.005(4) -.001(4) -.016(5)
C35 .024(5) .040(6) .035(5) .002(4) -.011(4) -.018(5)
C36 .020(4) .038(5) .019(4) -.001(4) -.001(4) -.013(4)
C37 .018(4) .038(5) .031(5) -.000(4) -.009(4) -.016(4)
C38 .030(5) .036(5) .024(4) -.000(4) -.002(4) -.018(4)
C39 .022(4) .053(6) .019(4) -.006(4) .006(4) -.010(4)
C40 .021(4) .035(5) .024(4) .005(4) -.004(4) -.016(4)
C41 .034(5) .029(5) .027(4) -.001(4) -.012(4) -.015(4)
C42 .041(5) .040(5) .030(5) -.002(5) -.001(4) -.020(4)
C43 .056(6) .032(5) .039(5) -.015(5) -.009(5) -.015(5)
C44 .044(5) .050(6) .047(5) -.014(5) -.002(5) -.028(5)
C45 .036(5) .045(6) .041(5) -.011(5) -.002(5) -.027(5)
C46 .038(5) .046(6) .069(6) .002(5) -.006(5) -.023(6)
C47 .050(6) .065(7) .025(5) -.014(5) .005(4) -.030(5)
C48 .036(5) .063(7) .053(6) -.005(5) -.012(5) -.031(5)
C49 .046(6) .046(7) .068(7) .000(5) -.008(5) -.027(6)
C50 .048(5) .036(5) .029(5) .001(5) -.001(4) -.021(4)
C51 .051(6) .061(7) .081(7) -.024(6) .007(6) -.042(7)
Cl1 .0466(13) .0404(13) .0473(12) -.0022(11) -.0050(10) -.0229(11)
O1w .034(3) .055(4) .035(3) -.002(3) -.006(3) -.024(3)
O2w .035(3) .040(4) .053(4) -.011(3) -.015(3) -.015(3)
S1a .0315(11) .0413(14) .0301(11) -.0113(11) -.0034(9) -.0179(11)
O1a .038(3) .048(4) .029(3) -.016(3) -.002(3) -.022(3)
O2a .059(4) .063(5) .035(4) -.040(4) .012(3) -.024(4)
O3a .049(4) .054(5) .063(4) -.010(4) -.014(4) -.024(4)
C1a .039(5) .046(6) .039(5) -.014(5) -.017(5) -.008(5)
F1a .079(4) .090(5) .054(3) -.048(4) -.027(3) -.019(4)
F2a .040(3) .069(4) .041(3) -.030(3) .008(3) -.019(3)
F3a .052(4) .056(4) .089(4) -.011(4) -.035(3) -.001(4)
S1b .0406(13) .0542(16) .0619(15) -.0087(12) -.0046(12) -.0335(14)
O1b .063(5) .078(5) .086(5) -.010(4) .002(4) -.061(5)
O2b .054(4) .112(6) .082(5) -.035(5) .001(4) -.062(5)
O3b .081(6) .089(6) .091(6) -.021(5) -.038(5) .009(5)
C1b .049(7) .087(10) .130(11) -.017(7) .008(8) -.078(10)
F1b .133(7) .141(8) .068(5) -.021(6) .018(5) -.032(5)
F2b .096(5) .130(7) .198(8) -.019(5) .040(5) -.132(7)
F3b .052(4) .192(9) .174(7) -.043(5) .018(5) -.113(7)
S1c .033(3) .049(4) .060(4) -.008(3) -.002(3) -.037(3)
O1c .15(2) .071(14) .093(15) -.030(13) -.038(13) -.054(12)
O2c .026(11) .073(15) .080(13) -.028(11) .012(9) -.044(11)
O3c .026(9) .083(15) .017(9) -.002(11) -.003(7) -.016(9)
C1c .031(11) .058(15) .045(12) -.022(12) -.001(9) -.016(12)
F1c .062(10) .15(2) .041(9) -.055(12) -.002(7) -.038(10)
F2c .050(11) .097(12) .056(9) -.027(9) -.015(8) -.025(9)
F3c .063(9) .045(9) .091(11) .001(7) -.029(7) -.034(8)
S1c' .035(3) .074(4) .037(3) -.012(3) -.004(3) -.032(3)
O1c' .073(13) .061(10) .054(10) .025(9) -.024(8) -.026(9)
O2c' .020(9) .098(18) .034(9) -.019(10) .006(7) -.046(11)
O3c' .050(14) .078(15) .046(12) .008(11) -.020(9) -.039(11)
C1c' .081(18) .09(2) .052(14) -.010(16) -.023(13) -.032(14)
F1c' .102(13) .115(15) .042(11) .003(11) -.039(9) -.015(11)
F2c' .087(11) .047(10) .074(11) .005(9) -.003(9) -.036(8)
F3c' .026(9) .16(2) .118(17) -.039(11) .002(10) -.044(13)
N1m .071(7) .081(7) .079(7) .013(6) -.035(6) -.040(6)
C1m .081(9) .059(8) .084(9) .021(7) -.040(7) -.042(8)
C2m .116(12) .072(10) .149(13) -.006(9) .022(10) -.033(9)
N1n .081(10) .159(13) .28(3) .065(11) -.080(12) -.147(15)
C1n .127(18) .18(2) .29(4) .11(2) -.14(3) -.18(3)
C2n .22(3) .076(11) .30(3) .032(13) -.19(2) -.088(15)
N1o .068(7) .114(9) .124(9) -.010(7) -.010(7) -.057(8)
C1o .065(8) .074(9) .115(10) -.012(7) -.012(8) -.056(8)
C2o .107(11) .099(11) .169(14) -.037(9) .006(10) -.076(11)
N1p .33(4) .091(15) .223(19) -.017(17) -.09(3) -.042(14)
C1p .21(3) .055(12) .094(12) -.018(17) .041(19) -.018(9)
C2p .118(14) .076(13) .146(15) .014(11) .063(13) .002(10)

loop_
_atom_type_symbol
_atom_type_scat_source
_atom_type_scat_dispersion_real
_atom_type_scat_dispersion_imag
C Int._Tables_Vol_IV_Tables_2.2B_and_2.3.1 .002 .002
H Int._Tables_Vol_IV_Tables_2.2B_and_2.3.1 0 0
Cl Int._Tables_Vol_IV_Tables_2.2B_and_2.3.1 .132 .159
F Int._Tables_Vol_IV_Tables_2.2B_and_2.3.1 .014 .01
N Int._Tables_Vol_IV_Tables_2.2B_and_2.3.1 .004 .003
O Int._Tables_Vol_IV_Tables_2.2B_and_2.3.1 .008 .006
S Int._Tables_Vol_IV_Tables_2.2B_and_2.3.1 .11 .124
Zn Int._Tables_Vol_IV_Tables_2.2B_and_2.3.1 .222 1.431

loop_
_geom_angle_atom_site_label_1
_geom_angle_atom_site_label_2
_geom_angle_atom_site_label_3
_geom_angle
N1 Zn1 N2 75.1(3)
N1 Zn1 N7 75.2(3)
N1 Zn1 Cl1 133.9(3)
N1 Zn1 O1w 107.7(3)
N2 Zn1 N7 150.2(3)
N2 Zn1 Cl1 100.7(3)
N2 Zn1 O1w 92.1(3)
N7 Zn1 Cl1 98.1(3)
N7 Zn1 O1w 99.0(3)
Cl1 Zn1 O1w 118.45(16)
N4 Zn2 N6 78.4(3)
N4 Zn2 N9 171.8(2)
N4 Zn2 N11 98.7(3)
N4 Zn2 O2w 94.39(19)
N4 Zn2 O1a 89.7(3)
N6 Zn2 N9 94.9(3)
N6 Zn2 N11 98.1(3)
N6 Zn2 O2w 166.3(3)
N6 Zn2 O1a 86.4(3)
N9 Zn2 N11 77.5(3)
N9 Zn2 O2w 93.1(2)
N9 Zn2 O1a 94.6(3)
N11 Zn2 O2w 94.5(3)
N11 Zn2 O1a 171.12(19)
O2w Zn2 O1a 81.9(3)
Zn1 N1 C1 120.8(5)
Zn1 N1 C5 120.0(5)
C1 N1 C5 119.1(7)
Zn1 N2 C6 115.5(5)
Zn1 N2 C7 137.3(5)
C6 N2 C7 105.8(6)
C6 N3 C12 105.6(7)
C6 N3 C46 129.6(7)
C12 N3 C46 124.5(6)
Zn2 N4 C16 135.7(5)
Zn2 N4 C20 112.6(4)
C16 N4 C20 106.8(6)
C17 N5 C20 106.5(7)
C17 N5 C47 124.7(7)
C20 N5 C47 128.0(6)
Zn2 N6 C21 114.6(5)
Zn2 N6 C25 127.0(5)
C21 N6 C25 118.1(6)
Zn1 N7 C26 114.6(5)
Zn1 N7 C27 138.2(5)
C26 N7 C27 106.6(6)
C26 N8 C32 106.5(6)
C26 N8 C49 128.3(7)
C32 N8 C49 125.1(6)
Zn2 N9 C36 137.7(6)
Zn2 N9 C40 113.9(5)
C36 N9 C40 107.9(6)
C37 N10 C40 107.8(8)
C37 N10 C50 125.7(6)
C40 N10 C50 126.3(7)
Zn2 N11 C41 115.4(5)
Zn2 N11 C45 125.0(6)
C41 N11 C45 119.6(9)
N1 C1 C2 122.8(8)
N1 C1 C6 109.3(7)
C2 C1 C6 127.9(7)
C1 C2 C3 117.7(8)
C2 C3 C4 120.1(8)
C3 C4 C5 119.6(7)
N1 C5 C4 120.7(7)
N1 C5 C26 110.3(7)
C4 C5 C26 129.0(7)
N2 C6 N3 112.8(7)
N2 C6 C1 118.4(7)
N3 C6 C1 128.8(7)
N2 C7 C8 129.6(7)
N2 C7 C12 109.1(7)
C8 C7 C12 121.3(7)
C7 C8 C9 118.6(7)
C8 C9 C10 117.6(7)
C8 C9 C13 121.8(7)
C10 C9 C13 120.4(7)
C9 C10 C11 124.1(7)
C10 C11 C12 117.1(8)
N3 C12 C7 106.6(6)
N3 C12 C11 132.1(8)
C7 C12 C11 121.3(8)
C9 C13 C14 116.1(8)
C13 C14 C15 118.9(8)
C13 C14 C19 120.0(7)
C15 C14 C19 121.1(7)
C14 C15 C16 117.8(8)
N4 C16 C15 131.7(8)
N4 C16 C17 106.9(6)
C15 C16 C17 121.4(7)
N5 C17 C16 107.6(6)
N5 C17 C18 132.1(8)
C16 C17 C18 120.2(7)
C17 C18 C19 117.1(8)
C14 C19 C18 122.3(7)
N4 C20 N5 112.2(6)
N4 C20 C21 120.9(7)
N5 C20 C21 126.8(8)
N6 C21 C20 111.5(6)
N6 C21 C22 121.8(6)
C20 C21 C22 126.6(7)
C21 C22 C23 120.2(7)
C22 C23 C24 118.8(7)
C23 C24 C25 117.0(7)
C23 C24 C48 122.8(7)
C25 C24 C48 120.1(7)
N6 C25 C24 124.0(7)
N7 C26 N8 111.6(6)
N7 C26 C5 119.4(6)
N8 C26 C5 129.0(7)
N7 C27 C28 130.5(7)
N7 C27 C32 107.8(7)
C28 C27 C32 121.6(7)
C27 C28 C29 118.3(7)
C28 C29 C30 118.4(7)
C28 C29 C33 122.5(6)
C30 C29 C33 119.1(6)
C29 C30 C31 124.0(7)
C30 C31 C32 116.6(7)
N8 C32 C27 107.4(7)
N8 C32 C31 131.5(7)
C27 C32 C31 121.1(7)
C29 C33 C34 117.0(8)
C33 C34 C35 120.5(8)
C33 C34 C39 120.6(6)
C35 C34 C39 118.9(9)
C34 C35 C36 118.5(8)
N9 C36 C35 130.3(8)
N9 C36 C37 107.4(8)
C35 C36 C37 122.3(6)
N10 C37 C36 107.6(6)
N10 C37 C38 132.3(9)
C36 C37 C38 120.1(8)
C37 C38 C39 117.2(8)
C34 C39 C38 123.0(6)
N9 C40 N10 109.3(7)
N9 C40 C41 120.9(6)
N10 C40 C41 129.6(9)
N11 C41 C40 112.1(8)
N11 C41 C42 118.9(7)
C40 C41 C42 129.0(7)
C41 C42 C43 120.5(8)
C42 C43 C44 121.0(10)
C43 C44 C45 115.7(8)
C43 C44 C51 124.0(10)
C45 C44 C51 120.4(8)
N11 C45 C44 124.3(8)
O1a S1a O2a 115.2(4)
O1a S1a O3a 114.6(4)
O1a S1a C1a 103.0(4)
O2a S1a O3a 115.7(4)
O2a S1a C1a 103.3(4)
O3a S1a C1a 102.3(4)
Zn2 O1a S1a 140.4(3)
S1a C1a F1a 110.1(6)
S1a C1a F2a 111.2(6)
S1a C1a F3a 111.7(7)
F1a C1a F2a 106.1(8)
F1a C1a F3a 108.1(8)
F2a C1a F3a 109.5(7)
O1b S1b O2b 113.9(5)
O1b S1b O3b 113.9(6)
O1b S1b C1b 100.9(6)
O2b S1b O3b 116.7(5)
O2b S1b C1b 103.3(7)
O3b S1b C1b 105.7(5)
S1b C1b F1b 112.2(8)
S1b C1b F2b 113.3(9)
S1b C1b F3b 110.4(12)
F1b C1b F2b 105.8(14)
F1b C1b F3b 108.9(11)
F2b C1b F3b 106.0(9)
O1c S1c O2c 111.4(15)
O1c S1c O3c 110.9(14)
O1c S1c C1c 110.3(15)
O2c S1c O3c 114.6(14)
O2c S1c C1c 105.8(14)
O3c S1c C1c 103.3(13)
S1c C1c F1c 110.8(15)
S1c C1c F2c 110.9(14)
S1c C1c F3c 109.6(12)
F1c C1c F2c 107.6(16)
F1c C1c F3c 108.9(14)
F2c C1c F3c 109.0(15)
O1c' S1c' O2c' 110.6(12)
O1c' S1c' O3c' 109.9(12)
O1c' S1c' C1c' 105.4(10)
O2c' S1c' O3c' 117.4(17)
O2c' S1c' C1c' 104.6(10)
O3c' S1c' C1c' 108.1(11)
S1c' C1c' F1c' 109.5(12)
S1c' C1c' F2c' 109.8(15)
S1c' C1c' F3c' 110.7(12)
F1c' C1c' F2c' 107.6(15)
F1c' C1c' F3c' 109(3)
F2c' C1c' F3c' 109.9(16)
N1m C1m C2m 177.9(13)
N1n C1n C2n 176(4)
N1o C1o C2o 178.3(12)
N1p C1p C2p 180(3)

loop_
_geom_bond_atom_site_label_1
_geom_bond_atom_site_label_2
_geom_bond_distance
Zn1 N1 2.113(6)
Zn1 N2 2.131(6)
Zn1 N7 2.137(6)
Zn1 Cl1 2.252(3)
Zn1 O1w 2.004(6)
Zn2 N4 2.087(6)
Zn2 N6 2.144(6)
Zn2 N9 2.077(6)
Zn2 N11 2.157(9)
Zn2 O2w 2.067(5)
Zn2 O1a 2.340(7)
N1 C1 1.340(10)
N1 C5 1.349(10)
N2 C6 1.316(10)
N2 C7 1.385(9)
N3 C6 1.370(9)
N3 C12 1.388(11)
N3 C46 1.447(11)
N4 C16 1.406(8)
N4 C20 1.318(10)
N5 C17 1.373(9)
N5 C20 1.365(10)
N5 C47 1.468(12)
N6 C21 1.364(9)
N6 C25 1.335(8)
N7 C26 1.331(9)
N7 C27 1.405(9)
N8 C26 1.366(9)
N8 C32 1.391(10)
N8 C49 1.434(10)
N9 C36 1.396(8)
N9 C40 1.347(12)
N10 C37 1.367(11)
N10 C40 1.388(9)
N10 C50 1.479(12)
N11 C41 1.360(10)
N11 C45 1.324(10)
C1 C2 1.376(13)
C1 C6 1.513(11)
C2 C3 1.386(12)
C3 C4 1.360(12)
C4 C5 1.387(12)
C5 C26 1.467(11)
C7 C8 1.388(11)
C7 C12 1.387(11)
C8 C9 1.406(10)
C9 C10 1.415(11)
C9 C13 1.512(12)
C10 C11 1.356(12)
C11 C12 1.391(11)
C13 C14 1.521(12)
C14 C15 1.371(10)
C14 C19 1.395(13)
C15 C16 1.390(11)
C16 C17 1.403(12)
C17 C18 1.406(10)
C18 C19 1.373(12)
C20 C21 1.474(9)
C21 C22 1.347(11)
C22 C23 1.400(10)
C23 C24 1.400(11)
C24 C25 1.384(11)
C24 C48 1.509(10)
C27 C28 1.386(11)
C27 C32 1.385(10)
C28 C29 1.396(10)
C29 C30 1.415(10)
C29 C33 1.500(10)
C30 C31 1.353(11)
C31 C32 1.405(11)
C33 C34 1.524(14)
C34 C35 1.396(9)
C34 C39 1.417(13)
C35 C36 1.366(13)
C36 C37 1.401(12)
C37 C38 1.405(9)
C38 C39 1.366(14)
C40 C41 1.442(10)
C41 C42 1.394(14)
C42 C43 1.369(11)
C43 C44 1.376(12)
C44 C45 1.400(15)
C44 C51 1.505(12)
S1a O1a 1.446(7)
S1a O2a 1.431(5)
S1a O3a 1.421(6)
S1a C1a 1.829(9)
C1a F1a 1.353(14)
C1a F2a 1.336(9)
C1a F3a 1.306(10)
S1b O1b 1.431(8)
S1b O2b 1.425(9)
S1b O3b 1.437(8)
S1b C1b 1.811(12)
C1b F1b 1.322(15)
C1b F2b 1.289(18)
C1b F3b 1.331(18)
S1c O1c 1.41(3)
S1c O2c 1.40(3)
S1c O3c 1.455(19)
S1c C1c 1.808(19)
C1c F1c 1.33(3)
C1c F2c 1.32(3)
C1c F3c 1.333(17)
S1c' O1c' 1.46(2)
S1c' O2c' 1.43(3)
S1c' O3c' 1.44(3)
S1c' C1c' 1.765(15)
C1c' F1c' 1.33(3)
C1c' F2c' 1.31(3)
C1c' F3c' 1.37(3)
N1m C1m 1.143(14)
C1m C2m 1.470(18)
N1n C1n 1.05(3)
C1n C2n 1.49(4)
N1o C1o 1.135(15)
C1o C2o 1.476(17)
N1p C1p 1.14(5)
C1p C2p 1.38(4)

loop_
_geom_hbond_atom_site_label_D
_geom_hbond_atom_site_label_H
_geom_hbond_atom_site_label_A
_geom_hbond_distance_DH
_geom_hbond_distance_HA
_geom_hbond_distance_DA
_geom_hbond_angle_DHA
O1w H11w O1b 0.96 1.77 2.692(8) 160
O1w H12w O3a 0.98 1.68 2.640(7) 164
O2w H21w Cl1 0.98 2.17 3.115(5) 163
O2w H22w O2c 0.97 1.70 2.66(3) 170

loop_
_geom_torsion_atom_site_label_1
_geom_torsion_atom_site_label_2
_geom_torsion_atom_site_label_3
_geom_torsion_atom_site_label_4
_geom_torsion
C5 N1 C1 C2 -.2(17)
C5 N1 C1 C6 179.7(10)
C1 N1 C5 C4 .7(16)
C1 N1 C5 C26 -178.9(10)
C7 N2 C6 N3 1.0(12)
C7 N2 C6 C1 -179.4(10)
C6 N2 C7 C8 179.6(12)
C6 N2 C7 C12 -.2(12)
C12 N3 C6 N2 -1.4(13)
C12 N3 C6 C1 179.0(11)
C46 N3 C6 N2 -175.5(10)
C46 N3 C6 C1 4.9(19)
C6 N3 C12 C7 1.2(12)
C6 N3 C12 C11 -179.7(13)
C46 N3 C12 C7 175.7(10)
C46 N3 C12 C11 -5(2)
C20 N4 C16 C15 179.0(9)
C20 N4 C16 C17 .7(9)
C16 N4 C20 N5 -.7(9)
C16 N4 C20 C21 175.2(7)
C20 N5 C17 C16 .2(9)
C20 N5 C17 C18 -179.8(9)
C47 N5 C17 C16 -170.0(7)
C47 N5 C17 C18 10.0(14)
C17 N5 C20 N4 .3(9)
C17 N5 C20 C21 -175.2(8)
C47 N5 C20 N4 170.1(8)
C47 N5 C20 C21 -5.4(13)
C25 N6 C21 C20 -178.5(8)
C25 N6 C21 C22 .5(13)
C21 N6 C25 C24 2.0(13)
C27 N7 C26 N8 -1.1(12)
C27 N7 C26 C5 179.4(10)
C26 N7 C27 C28 179.4(11)
C26 N7 C27 C32 1.4(12)
C32 N8 C26 N7 .4(12)
C32 N8 C26 C5 179.8(11)
C49 N8 C26 N7 -177.9(11)
C49 N8 C26 C5 1.5(19)
C26 N8 C32 C27 .5(12)
C26 N8 C32 C31 179.8(12)
C49 N8 C32 C27 178.9(11)
C49 N8 C32 C31 -1.8(19)
C40 N9 C36 C35 -179.5(8)
C40 N9 C36 C37 -.1(8)
C36 N9 C40 N10 .4(8)
C36 N9 C40 C41 175.7(7)
C40 N10 C37 C36 .5(8)
C40 N10 C37 C38 179.4(8)
C50 N10 C37 C36 177.3(7)
C50 N10 C37 C38 -3.7(13)
C37 N10 C40 N9 -.5(8)
C37 N10 C40 C41 -175.3(7)
C50 N10 C40 N9 -177.4(7)
C50 N10 C40 C41 7.8(12)
C45 N11 C41 C40 -177.3(7)
C45 N11 C41 C42 1.6(11)
C41 N11 C45 C44 .5(12)
N1 C1 C2 C3 -.5(19)
C6 C1 C2 C3 179.7(12)
N1 C1 C6 N2 4.6(15)
N1 C1 C6 N3 -175.8(11)
C2 C1 C6 N2 -175.5(12)
C2 C1 C6 N3 4(2)
C1 C2 C3 C4 .7(18)
C2 C3 C4 C5 -.2(18)
C3 C4 C5 N1 -.5(17)
C3 C4 C5 C26 179.0(12)
N1 C5 C26 N7 7.0(14)
N1 C5 C26 N8 -172.4(11)
C4 C5 C26 N7 -172.5(11)
C4 C5 C26 N8 8(2)
N2 C7 C8 C9 -179.9(11)
C12 C7 C8 C9 -.1(17)
N2 C7 C12 N3 -.6(13)
N2 C7 C12 C11 -179.8(11)
C8 C7 C12 N3 179.5(10)
C8 C7 C12 C11 .3(17)
C7 C8 C9 C10 -.2(16)
C7 C8 C9 C13 -175.1(10)
C8 C9 C10 C11 .4(18)
C13 C9 C10 C11 175.3(11)
C8 C9 C13 C14 -52.1(14)
C10 C9 C13 C14 133.2(10)
C9 C10 C11 C12 -.2(18)
C10 C11 C12 N3 -179.1(12)
C10 C11 C12 C7 -.2(18)
C9 C13 C14 C15 90.8(11)
C9 C13 C14 C19 -90.1(10)
C13 C14 C15 C16 -179.6(8)
C19 C14 C15 C16 1.3(13)
C13 C14 C19 C18 -178.0(9)
C15 C14 C19 C18 1.1(14)
C14 C15 C16 N4 179.6(8)
C14 C15 C16 C17 -2.2(13)
N4 C16 C17 N5 -.6(9)
N4 C16 C17 C18 179.4(8)
C15 C16 C17 N5 -179.1(8)
C15 C16 C17 C18 .9(13)
N5 C17 C18 C19 -178.6(9)
C16 C17 C18 C19 1.5(13)
C17 C18 C19 C14 -2.5(14)
N4 C20 C21 N6 -15.7(11)
N4 C20 C21 C22 165.4(9)
N5 C20 C21 N6 159.5(8)
N5 C20 C21 C22 -19.4(14)
N6 C21 C22 C23 -.7(14)
C20 C21 C22 C23 178.1(9)
C21 C22 C23 C24 -1.5(15)
C22 C23 C24 C25 3.7(14)
C22 C23 C24 C48 -179.5(10)
C23 C24 C25 N6 -4.1(14)
C48 C24 C25 N6 179.0(9)
N7 C27 C28 C29 -179.7(11)
C32 C27 C28 C29 -2.0(16)
N7 C27 C32 N8 -1.2(12)
N7 C27 C32 C31 179.4(10)
C28 C27 C32 N8 -179.4(10)
C28 C27 C32 C31 1.2(17)
C27 C28 C29 C30 2.0(15)
C27 C28 C29 C33 -176.2(10)
C28 C29 C30 C31 -1.3(17)
C33 C29 C30 C31 177.0(11)
C28 C29 C33 C34 -57.0(13)
C30 C29 C33 C34 124.8(10)
C29 C30 C31 C32 .5(17)
C30 C31 C32 N8 -179.6(12)
C30 C31 C32 C27 -.5(17)
C29 C33 C34 C35 81.2(9)
C29 C33 C34 C39 -100.0(8)
C33 C34 C35 C36 -179.5(7)
C39 C34 C35 C36 1.7(11)
C33 C34 C39 C38 179.7(7)
C35 C34 C39 C38 -1.5(11)
C34 C35 C36 N9 178.3(7)
C34 C35 C36 C37 -1.1(11)
N9 C36 C37 N10 -.2(8)
N9 C36 C37 C38 -179.4(7)
C35 C36 C37 N10 179.3(7)
C35 C36 C37 C38 .1(11)
N10 C37 C38 C39 -178.7(8)
C36 C37 C38 C39 .1(11)
C37 C38 C39 C34 .5(11)
N9 C40 C41 N11 -4.2(10)
N9 C40 C41 C42 177.1(8)
N10 C40 C41 N11 170.1(7)
N10 C40 C41 C42 -8.6(13)
N11 C41 C42 C43 -2.6(12)
C40 C41 C42 C43 176.1(8)
C41 C42 C43 C44 1.5(13)
C42 C43 C44 C45 .5(12)
C42 C43 C44 C51 -179.4(8)
C43 C44 C45 N11 -1.6(12)
C51 C44 C45 N11 178.4(8)
O1a S1a C1a F1a -179.9(5)
O1a S1a C1a F2a -62.6(8)
O1a S1a C1a F3a 60.0(7)
O2a S1a C1a F1a 59.9(6)
O2a S1a C1a F2a 177.2(7)
O2a S1a C1a F3a -60.2(8)
O3a S1a C1a F1a -60.6(6)
O3a S1a C1a F2a 56.7(8)
O3a S1a C1a F3a 179.3(7)
O1b S1b C1b F1b -56.3(13)
O1b S1b C1b F2b -175.9(10)
O1b S1b C1b F3b 65.4(9)
O2b S1b C1b F1b 61.7(13)
O2b S1b C1b F2b -58.0(11)
O2b S1b C1b F3b -176.6(8)
O3b S1b C1b F1b -175.1(12)
O3b S1b C1b F2b 65.2(12)
O3b S1b C1b F3b -53.4(10)
O1c S1c C1c F1c -64.7(15)
O1c S1c C1c F2c 54.7(15)
O1c S1c C1c F3c 175.0(12)
O2c S1c C1c F1c 55.9(15)
O2c S1c C1c F2c 175.3(14)
O2c S1c C1c F3c -64.3(13)
O3c S1c C1c F1c 176.7(13)
O3c S1c C1c F2c -63.9(14)
O3c S1c C1c F3c 56.5(13)
O1c' S1c' C1c' F1c' 61.7(17)
O1c' S1c' C1c' F2c' 179.6(11)
O1c' S1c' C1c' F3c' -58.9(17)
O2c' S1c' C1c' F1c' -55(2)
O2c' S1c' C1c' F2c' 63.0(15)
O2c' S1c' C1c' F3c' -175.5(19)
O3c' S1c' C1c' F1c' 179.2(19)
O3c' S1c' C1c' F2c' -62.9(17)
O3c' S1c' C1c' F3c' 59(3)
